data_4079444
loop_
_publ_author_name
'MacLeod, K. Cory'
'Patrick, Brian O.'
'Smith, Kevin M.'

_publ_section_title
;
 Oxidatively Induced Reductive Elimination from a Chromium(III) Bis(aryl)
 Complex
;
_journal_issue 18
_journal_name_full Organometallics
_journal_page_first 6681
_journal_paper_doi 10.1021/om300751z
_journal_volume 31
_journal_year 2012
_chemical_formula_sum 'C24 H31 Cr2 N'
_chemical_formula_weight 437.50
_chemical_name_systematic
;
 ?
;
_space_group_IT_number 33
_symmetry_cell_setting orthorhombic
_symmetry_space_group_name_Hall 'P 2c -2n'
_symmetry_space_group_name_H-M 'P n a 21'
_atom_sites_solution_hydrogens geom
_atom_sites_solution_primary direct
_atom_sites_solution_secondary difmap
_audit_creation_method SHELXL-97
_cell_angle_alpha 90.00
_cell_angle_beta 90.00
_cell_angle_gamma 90.00
_cell_formula_units_Z 4
_cell_length_a 15.458(2)
_cell_length_b 9.1490(13)
_cell_length_c 14.479(2)
_cell_measurement_reflns_used 9771
_cell_measurement_temperature 173(2)
_cell_measurement_theta_max 30.04
_cell_measurement_theta_min 2.59
_cell_volume 2047.7(5)
_computing_structure_refinement 'SHELXL-97 (Sheldrick, 2008)'
_diffrn_ambient_temperature 173(2)
_diffrn_measured_fraction_theta_full 0.999
_diffrn_measured_fraction_theta_max 0.999
_diffrn_measurement_device_type 'Bruker X8 APEX II'
_diffrn_measurement_method 'area detector'
_diffrn_radiation_monochromator graphite
_diffrn_radiation_source 'fine-focus sealed tube'
_diffrn_radiation_type MoK\a
_diffrn_radiation_wavelength 0.71073
_diffrn_reflns_av_R_equivalents 0.0543
_diffrn_reflns_av_sigmaI/netI 0.0590
_diffrn_reflns_limit_h_max 21
_diffrn_reflns_limit_h_min -21
_diffrn_reflns_limit_k_max 12
_diffrn_reflns_limit_k_min -6
_diffrn_reflns_limit_l_max 20
_diffrn_reflns_limit_l_min -20
_diffrn_reflns_number 22648
_diffrn_reflns_theta_full 30.08
_diffrn_reflns_theta_max 30.08
_diffrn_reflns_theta_min 2.59
_exptl_absorpt_coefficient_mu 1.069
_exptl_absorpt_correction_T_max 0.933
_exptl_absorpt_correction_T_min 0.840
_exptl_absorpt_correction_type multi-scan
_exptl_crystal_colour black
_exptl_crystal_density_diffrn 1.419
_exptl_crystal_density_method 'not measured'
_exptl_crystal_description prism
_exptl_crystal_F_000 920
_exptl_crystal_size_max 0.10
_exptl_crystal_size_mid 0.10
_exptl_crystal_size_min 0.065
_refine_diff_density_max 0.356
_refine_diff_density_min -0.353
_refine_diff_density_rms 0.067
_refine_ls_abs_structure_details 'Flack H D (1983), Acta Cryst. A39, 876-881'
_refine_ls_abs_structure_Flack 0.013(14)
_refine_ls_extinction_method none
_refine_ls_goodness_of_fit_ref 1.018
_refine_ls_hydrogen_treatment constr
_refine_ls_matrix_type full
_refine_ls_number_parameters 249
_refine_ls_number_reflns 5978
_refine_ls_number_restraints 1
_refine_ls_restrained_S_all 1.018
_refine_ls_R_factor_all 0.0478
_refine_ls_R_factor_gt 0.0344
_refine_ls_shift/su_max 0.001
_refine_ls_shift/su_mean 0.000
_refine_ls_structure_factor_coef Fsqd
_refine_ls_weighting_details 'calc w=1/[\s^2^(Fo^2^)+(0.0263P)^2^+0.0000P] where P=(Fo^2^+2Fc^2^)/3'
_refine_ls_weighting_scheme calc
_refine_ls_wR_factor_gt 0.0627
_refine_ls_wR_factor_ref 0.0667
_reflns_number_gt 5118
_reflns_number_total 5978
_reflns_threshold_expression >2\s(I)
_cod_data_source_file om300751z_si_002.cif
_cod_data_source_block 12_Cr2_CHCMe3
_cod_depositor_comments
;
The following automatic conversions were performed:

'_symmetry_cell_setting' value 'Orthorhombic' changed to
'orthorhombic' according to
/home/saulius/struct/CIF-dictionaries/cif_core.dic dictionary named
'cif_core.dic' version 2.4.2 from
2011-04-26.

'_exptl_absorpt_correction_type' value 'Multi-scan'
changed to 'multi-scan' according to
/home/saulius/struct/CIF-dictionaries/cif_core.dic dictionary named
'cif_core.dic' version 2.4.2 from 2011-04-26.

Automatic conversion script
Id: cif_fix_values 1891 2012-01-12 08:04:46Z andrius 
;
_cod_original_sg_symbol_H-M 'P na21'
_cod_database_code 4079444

loop_
_symmetry_equiv_pos_as_xyz
'x, y, z'
'-x, -y, z+1/2'
'-x+1/2, y+1/2, z+1/2'
'x+1/2, -y+1/2, z'

loop_
_atom_site_label
_atom_site_type_symbol
_atom_site_fract_x
_atom_site_fract_y
_atom_site_fract_z
_atom_site_U_iso_or_equiv
_atom_site_adp_type
_atom_site_occupancy
_atom_site_symmetry_multiplicity
_atom_site_calc_flag
_atom_site_refinement_flags
C1 C -0.08579(13) 0.6385(2) 0.71039(18) 0.0160(4) Uani 1 1 d .
H19A H -0.1420 0.6282 0.7411 0.024 Uiso 1 1 calc R
H19B H -0.0857 0.5813 0.6532 0.024 Uiso 1 1 calc R
H19C H -0.0755 0.7417 0.6959 0.024 Uiso 1 1 calc R
C2 C -0.01563(15) 0.6796(2) 0.85476(15) 0.0148(4) Uani 1 1 d .
H18A H 0.0005 0.7792 0.8367 0.022 Uiso 1 1 calc R
H18B H 0.0266 0.6419 0.8993 0.022 Uiso 1 1 calc R
H18C H -0.0732 0.6808 0.8831 0.022 Uiso 1 1 calc R
C3 C -0.03382(13) 0.4313(2) 0.80031(15) 0.0109(4) Uani 1 1 d .
H17 H -0.0787 0.4131 0.8487 0.013 Uiso 1 1 calc R
C4 C -0.03164(13) 0.3354(2) 0.72065(14) 0.0103(4) Uani 1 1 d .
C5 C -0.09185(12) 0.2219(2) 0.69803(18) 0.0136(4) Uani 1 1 d .
H20 H -0.1421 0.2076 0.7346 0.016 Uiso 1 1 calc R
C6 C -0.07639(15) 0.1348(2) 0.62356(16) 0.0165(5) Uani 1 1 d .
H21 H -0.1167 0.0606 0.6074 0.020 Uiso 1 1 calc R
C7 C -0.00077(15) 0.1541(2) 0.57020(15) 0.0156(5) Uani 1 1 d .
H22 H 0.0095 0.0920 0.5187 0.019 Uiso 1 1 calc R
C8 C 0.05799(15) 0.2611(2) 0.59165(15) 0.0122(4) Uani 1 1 d .
H23 H 0.1092 0.2696 0.5557 0.015 Uiso 1 1 calc R
C9 C 0.04430(13) 0.3604(2) 0.66680(14) 0.0094(4) Uani 1 1 d .
C10 C 0.17463(13) 0.4785(2) 0.81409(16) 0.0115(4) Uani 1 1 d .
H40 H 0.2263 0.4331 0.7840 0.014 Uiso 1 1 calc R
C11 C 0.21453(14) 0.5581(2) 0.89946(15) 0.0115(4) Uani 1 1 d .
C12 C 0.17120(15) 0.5182(2) 0.99147(15) 0.0159(5) Uani 1 1 d .
H8A H 0.1934 0.5819 1.0404 0.024 Uiso 1 1 calc R
H8B H 0.1840 0.4161 1.0067 0.024 Uiso 1 1 calc R
H8C H 0.1085 0.5311 0.9860 0.024 Uiso 1 1 calc R
C13 C 0.31041(15) 0.5145(3) 0.90782(17) 0.0175(5) Uani 1 1 d .
H10A H 0.3413 0.5437 0.8517 0.026 Uiso 1 1 calc R
H10B H 0.3148 0.4084 0.9158 0.026 Uiso 1 1 calc R
H10C H 0.3361 0.5636 0.9613 0.026 Uiso 1 1 calc R
C14 C 0.21308(15) 0.7255(2) 0.89022(16) 0.0163(5) Uani 1 1 d .
H9A H 0.2392 0.7696 0.9452 0.024 Uiso 1 1 calc R
H9B H 0.1531 0.7590 0.8842 0.024 Uiso 1 1 calc R
H9C H 0.2460 0.7546 0.8354 0.024 Uiso 1 1 calc R
C15 C 0.22579(15) 0.6510(2) 0.64609(16) 0.0150(5) Uani 1 1 d .
H2 H 0.2803 0.6387 0.6754 0.018 Uiso 1 1 calc R
C16 C 0.18958(15) 0.5584(2) 0.57903(16) 0.0170(5) Uani 1 1 d .
H1 H 0.2154 0.4720 0.5553 0.020 Uiso 1 1 calc R
C17 C 0.10823(16) 0.6154(3) 0.55285(16) 0.0187(5) Uani 1 1 d .
H5 H 0.0698 0.5742 0.5088 0.022 Uiso 1 1 calc R
C18 C 0.09465(15) 0.7438(2) 0.60378(16) 0.0173(5) Uani 1 1 d .
H4 H 0.0453 0.8054 0.5997 0.021 Uiso 1 1 calc R
C19 C 0.16650(14) 0.7660(2) 0.66204(16) 0.0152(5) Uani 1 1 d .
H3 H 0.1738 0.8443 0.7045 0.018 Uiso 1 1 calc R
C20 C 0.16595(14) 0.1094(2) 0.8082(2) 0.0172(4) Uani 1 1 d .
H14 H 0.2104 0.0923 0.7642 0.021 Uiso 1 1 calc R
C21 C 0.07758(15) 0.0702(2) 0.79865(19) 0.0176(5) Uani 1 1 d .
H13 H 0.0522 0.0232 0.7468 0.021 Uiso 1 1 calc R
C22 C 0.03404(16) 0.1134(2) 0.87972(17) 0.0180(5) Uani 1 1 d .
H12 H -0.0257 0.0996 0.8923 0.022 Uiso 1 1 calc R
C23 C 0.09468(15) 0.1807(2) 0.93901(16) 0.0172(5) Uani 1 1 d .
H11 H 0.0829 0.2208 0.9982 0.021 Uiso 1 1 calc R
C24 C 0.17598(15) 0.1778(2) 0.89438(16) 0.0163(5) Uani 1 1 d .
H15 H 0.2285 0.2157 0.9186 0.020 Uiso 1 1 calc R
N1 N -0.01681(11) 0.58466(18) 0.77212(12) 0.0099(4) Uani 1 1 d .
Cr1 Cr 0.10354(2) 0.54898(3) 0.70438(2) 0.00807(6) Uani 1 1 d .
Cr2 Cr 0.08417(2) 0.31431(3) 0.80864(2) 0.00910(7) Uani 1 1 d .

loop_
_atom_site_aniso_label
_atom_site_aniso_U_11
_atom_site_aniso_U_22
_atom_site_aniso_U_33
_atom_site_aniso_U_23
_atom_site_aniso_U_13
_atom_site_aniso_U_12
C1 0.0139(10) 0.0192(10) 0.0149(10) 0.0016(9) 0.0013(12) 0.0061(7)
C2 0.0182(11) 0.0135(11) 0.0127(11) -0.0032(8) 0.0013(9) 0.0018(9)
C3 0.0130(9) 0.0113(10) 0.0085(10) 0.0032(8) 0.0022(9) 0.0001(7)
C4 0.0114(10) 0.0117(10) 0.0079(11) 0.0023(7) -0.0017(7) 0.0013(7)
C5 0.0110(10) 0.0146(9) 0.0151(10) 0.0059(9) -0.0013(10) -0.0032(7)
C6 0.0198(12) 0.0124(10) 0.0175(11) 0.0012(8) -0.0064(10) -0.0059(9)
C7 0.0241(12) 0.0118(11) 0.0110(11) -0.0032(8) -0.0022(10) -0.0015(9)
C8 0.0162(11) 0.0107(10) 0.0097(10) -0.0008(8) 0.0003(9) -0.0013(8)
C9 0.0103(10) 0.0093(10) 0.0086(10) 0.0019(7) 0.0001(8) -0.0006(7)
C10 0.0123(9) 0.0125(10) 0.0098(9) 0.0021(9) -0.0022(9) -0.0011(7)
C11 0.0125(10) 0.0121(10) 0.0100(10) -0.0007(8) -0.0022(8) -0.0002(8)
C12 0.0202(12) 0.0166(12) 0.0110(11) -0.0005(8) -0.0002(9) 0.0024(9)
C13 0.0130(11) 0.0176(12) 0.0219(12) -0.0031(9) -0.0044(9) -0.0006(8)
C14 0.0190(12) 0.0155(11) 0.0144(11) -0.0018(9) -0.0009(9) -0.0010(9)
C15 0.0139(11) 0.0149(11) 0.0162(11) -0.0001(9) 0.0042(9) -0.0043(8)
C16 0.0208(12) 0.0156(11) 0.0146(11) -0.0033(9) 0.0097(9) -0.0057(9)
C17 0.0242(12) 0.0229(12) 0.0089(10) 0.0035(9) 0.0006(9) -0.0116(10)
C18 0.0210(12) 0.0154(11) 0.0156(11) 0.0082(9) -0.0027(10) -0.0027(9)
C19 0.0212(12) 0.0113(11) 0.0132(10) 0.0002(8) -0.0007(9) -0.0059(9)
C20 0.0202(11) 0.0091(10) 0.0222(11) 0.0009(11) -0.0032(12) 0.0046(8)
C21 0.0234(11) 0.0065(9) 0.0229(13) 0.0015(9) -0.0065(11) -0.0003(8)
C22 0.0175(12) 0.0121(11) 0.0246(13) 0.0101(10) -0.0043(10) -0.0048(8)
C23 0.0201(12) 0.0152(11) 0.0162(11) 0.0086(9) -0.0025(9) -0.0016(9)
C24 0.0182(11) 0.0103(10) 0.0205(12) 0.0049(9) -0.0077(9) 0.0015(9)
N1 0.0119(9) 0.0093(9) 0.0086(8) 0.0008(7) -0.0010(7) 0.0024(7)
Cr1 0.00973(13) 0.00714(13) 0.00733(13) -0.00029(14) 0.00030(15) -0.00099(12)
Cr2 0.01002(14) 0.00836(14) 0.00892(14) 0.00140(14) -0.00091(15) -0.00029(12)

loop_
_atom_type_symbol
_atom_type_description
_atom_type_scat_dispersion_real
_atom_type_scat_dispersion_imag
_atom_type_scat_source
C C 0.0033 0.0016 'International Tables Vol C Tables 4.2.6.8 and 6.1.1.4'
H H 0.0000 0.0000 'International Tables Vol C Tables 4.2.6.8 and 6.1.1.4'
N N 0.0061 0.0033 'International Tables Vol C Tables 4.2.6.8 and 6.1.1.4'
Cr Cr 0.3209 0.6236 'International Tables Vol C Tables 4.2.6.8 and 6.1.1.4'

loop_
_geom_angle_atom_site_label_1
_geom_angle_atom_site_label_2
_geom_angle_atom_site_label_3
_geom_angle
N1 C1 H19A 109.5
N1 C1 H19B 109.5
H19A C1 H19B 109.5
N1 C1 H19C 109.5
H19A C1 H19C 109.5
H19B C1 H19C 109.5
N1 C2 H18A 109.5
N1 C2 H18B 109.5
H18A C2 H18B 109.5
N1 C2 H18C 109.5
H18A C2 H18C 109.5
H18B C2 H18C 109.5
C4 C3 N1 110.44(17)
C4 C3 Cr2 73.70(11)
N1 C3 Cr2 109.93(13)
C4 C3 H17 118.2
N1 C3 H17 118.2
Cr2 C3 H17 118.2
C9 C4 C5 121.68(19)
C9 C4 C3 110.91(18)
C5 C4 C3 127.28(19)
C9 C4 Cr2 70.25(12)
C5 C4 Cr2 126.58(14)
C3 C4 Cr2 67.19(11)
C6 C5 C4 119.4(2)
C6 C5 H20 120.3
C4 C5 H20 120.3
C5 C6 C7 120.3(2)
C5 C6 H21 119.8
C7 C6 H21 119.8
C8 C7 C6 120.9(2)
C8 C7 H22 119.5
C6 C7 H22 119.5
C7 C8 C9 121.8(2)
C7 C8 H23 119.1
C9 C8 H23 119.1
C4 C9 C8 115.78(18)
C4 C9 Cr1 111.14(14)
C8 C9 Cr1 132.56(16)
C4 C9 Cr2 71.81(11)
C8 C9 Cr2 123.34(15)
Cr1 C9 Cr2 77.56(7)
C11 C10 Cr1 133.08(14)
C11 C10 Cr2 129.82(15)
Cr1 C10 Cr2 80.46(8)
C11 C10 H40 102.9
Cr1 C10 H40 102.9
Cr2 C10 H40 102.9
C12 C11 C14 107.82(17)
C12 C11 C13 106.87(18)
C14 C11 C13 106.22(17)
C12 C11 C10 113.80(17)
C14 C11 C10 112.94(17)
C13 C11 C10 108.76(17)
C11 C12 H8A 109.5
C11 C12 H8B 109.5
H8A C12 H8B 109.5
C11 C12 H8C 109.5
H8A C12 H8C 109.5
H8B C12 H8C 109.5
C11 C13 H10A 109.5
C11 C13 H10B 109.5
H10A C13 H10B 109.5
C11 C13 H10C 109.5
H10A C13 H10C 109.5
H10B C13 H10C 109.5
C11 C14 H9A 109.5
C11 C14 H9B 109.5
H9A C14 H9B 109.5
C11 C14 H9C 109.5
H9A C14 H9C 109.5
H9B C14 H9C 109.5
C16 C15 C19 107.7(2)
C16 C15 Cr1 71.17(12)
C19 C15 Cr1 72.90(12)
C16 C15 H2 126.2
C19 C15 H2 126.2
Cr1 C15 H2 121.5
C15 C16 C17 108.5(2)
C15 C16 Cr1 72.63(13)
C17 C16 Cr1 72.82(13)
C15 C16 H1 125.7
C17 C16 H1 125.7
Cr1 C16 H1 120.5
C18 C17 C16 107.5(2)
C18 C17 Cr1 73.28(13)
C16 C17 Cr1 70.83(13)
C18 C17 H5 126.2
C16 C17 H5 126.2
Cr1 C17 H5 121.4
C17 C18 C19 108.5(2)
C17 C18 Cr1 71.07(13)
C19 C18 Cr1 71.73(13)
C17 C18 H4 125.7
C19 C18 H4 125.7
Cr1 C18 H4 123.1
C18 C19 C15 107.8(2)
C18 C19 Cr1 72.59(12)
C15 C19 Cr1 71.02(12)
C18 C19 H3 126.1
C15 C19 H3 126.1
Cr1 C19 H3 122.0
C24 C20 C21 107.8(2)
C24 C20 Cr2 71.92(12)
C21 C20 Cr2 70.81(11)
C24 C20 H14 126.1
C21 C20 H14 126.1
Cr2 C20 H14 122.8
C22 C21 C20 107.9(2)
C22 C21 Cr2 71.85(12)
C20 C21 Cr2 72.45(11)
C22 C21 H13 126.0
C20 C21 H13 126.0
Cr2 C21 H13 121.4
C21 C22 C23 108.1(2)
C21 C22 Cr2 71.50(12)
C23 C22 Cr2 72.09(12)
C21 C22 H12 125.9
C23 C22 H12 125.9
Cr2 C22 H12 122.2
C22 C23 C24 107.7(2)
C22 C23 Cr2 71.32(13)
C24 C23 Cr2 72.04(13)
C22 C23 H11 126.2
C24 C23 H11 126.2
Cr2 C23 H11 122.2
C20 C24 C23 108.4(2)
C20 C24 Cr2 71.89(12)
C23 C24 Cr2 71.48(12)
C20 C24 H15 125.8
C23 C24 H15 125.8
Cr2 C24 H15 122.5
C1 N1 C2 107.63(16)
C1 N1 C3 110.72(17)
C2 N1 C3 109.57(16)
C1 N1 Cr1 113.80(13)
C2 N1 Cr1 116.89(14)
C3 N1 Cr1 97.85(11)
C9 Cr1 C10 100.58(8)
C9 Cr1 N1 81.92(7)
C10 Cr1 N1 99.25(8)
C9 Cr1 C16 94.77(8)
C10 Cr1 C16 108.79(9)
N1 Cr1 C16 151.87(8)
C9 Cr1 C15 128.76(8)
C10 Cr1 C15 88.34(8)
N1 Cr1 C15 146.69(8)
C16 Cr1 C15 36.20(8)
C9 Cr1 C17 89.02(8)
C10 Cr1 C17 144.95(9)
N1 Cr1 C17 115.52(8)
C16 Cr1 C17 36.35(9)
C15 Cr1 C17 60.38(9)
C9 Cr1 C19 148.89(8)
C10 Cr1 C19 104.68(8)
N1 Cr1 C19 111.16(7)
C16 Cr1 C19 60.07(8)
C15 Cr1 C19 36.09(8)
C17 Cr1 C19 59.89(8)
C9 Cr1 C18 117.48(8)
C10 Cr1 C18 140.32(8)
N1 Cr1 C18 96.92(8)
C16 Cr1 C18 59.77(9)
C15 Cr1 C18 59.80(8)
C17 Cr1 C18 35.64(9)
C19 Cr1 C18 35.68(8)
C9 Cr1 Cr2 53.88(6)
C10 Cr1 Cr2 50.06(5)
N1 Cr1 Cr2 76.24(5)
C16 Cr1 Cr2 123.97(6)
C15 Cr1 Cr2 129.87(6)
C17 Cr1 Cr2 140.43(6)
C19 Cr1 Cr2 154.69(6)
C18 Cr1 Cr2 169.25(6)
C10 Cr2 C3 102.63(8)
C10 Cr2 C9 95.00(8)
C3 Cr2 C9 66.81(8)
C10 Cr2 C4 120.71(8)
C3 Cr2 C4 39.11(8)
C9 Cr2 C4 37.94(7)
C10 Cr2 C21 139.69(8)
C3 Cr2 C21 117.45(8)
C9 Cr2 C21 96.82(9)
C4 Cr2 C21 90.75(8)
C10 Cr2 C22 144.72(9)
C3 Cr2 C22 98.21(8)
C9 Cr2 C22 119.44(8)
C4 Cr2 C22 93.23(8)
C21 Cr2 C22 36.64(9)
C10 Cr2 C23 108.38(9)
C3 Cr2 C23 112.56(8)
C9 Cr2 C23 155.74(8)
C4 Cr2 C23 126.12(8)
C21 Cr2 C23 61.12(9)
C22 Cr2 C23 36.59(8)
C10 Cr2 C20 103.07(8)
C3 Cr2 C20 154.19(8)
C9 Cr2 C20 108.35(9)
C4 Cr2 C20 121.65(8)
C21 Cr2 C20 36.74(8)
C22 Cr2 C20 61.01(9)
C23 Cr2 C20 60.84(10)
C10 Cr2 C24 87.46(8)
C3 Cr2 C24 148.28(9)
C9 Cr2 C24 143.07(8)
C4 Cr2 C24 151.01(8)
C21 Cr2 C24 60.89(8)
C22 Cr2 C24 60.84(9)
C23 Cr2 C24 36.48(8)
C20 Cr2 C24 36.19(9)
C10 Cr2 Cr1 49.48(6)
C3 Cr2 Cr1 69.77(5)
C9 Cr2 Cr1 48.56(5)
C4 Cr2 Cr1 71.98(5)
C21 Cr2 Cr1 141.12(7)
C22 Cr2 Cr1 165.18(6)
C23 Cr2 Cr1 155.62(6)
C20 Cr2 Cr1 127.51(7)
C24 Cr2 Cr1 133.74(6)

loop_
_geom_bond_atom_site_label_1
_geom_bond_atom_site_label_2
_geom_bond_distance
C1 N1 1.476(3)
C1 H19A 0.9800
C1 H19B 0.9800
C1 H19C 0.9800
C2 N1 1.479(3)
C2 H18A 0.9800
C2 H18B 0.9800
C2 H18C 0.9800
C3 C4 1.450(3)
C3 N1 1.484(2)
C3 Cr2 2.118(2)
C3 H17 1.0000
C4 C9 1.428(3)
C4 C5 1.432(3)
C4 Cr2 2.206(2)
C5 C6 1.362(3)
C5 H20 0.9500
C6 C7 1.412(3)
C6 H21 0.9500
C7 C8 1.371(3)
C7 H22 0.9500
C8 C9 1.433(3)
C8 H23 0.9500
C9 Cr1 2.028(2)
C9 Cr2 2.185(2)
C10 C11 1.562(3)
C10 Cr1 2.036(2)
C10 Cr2 2.0539(19)
C10 H40 1.0000
C11 C12 1.535(3)
C11 C14 1.537(3)
C11 C13 1.540(3)
C12 H8A 0.9800
C12 H8B 0.9800
C12 H8C 0.9800
C13 H10A 0.9800
C13 H10B 0.9800
C13 H10C 0.9800
C14 H9A 0.9800
C14 H9B 0.9800
C14 H9C 0.9800
C15 C16 1.405(3)
C15 C19 1.414(3)
C15 Cr1 2.271(2)
C15 H2 0.9500
C16 C17 1.413(3)
C16 Cr1 2.252(2)
C16 H1 0.9500
C17 C18 1.403(3)
C17 Cr1 2.278(2)
C17 H5 0.9500
C18 C19 1.409(3)
C18 Cr1 2.306(2)
C18 H4 0.9500
C19 Cr1 2.295(2)
C19 H3 0.9500
C20 C24 1.405(4)
C20 C21 1.419(3)
C20 Cr2 2.261(2)
C20 H14 0.9500
C21 C22 1.410(4)
C21 Cr2 2.2399(19)
C21 H13 0.9500
C22 C23 1.412(3)
C22 Cr2 2.244(2)
C22 H12 0.9500
C23 C24 1.414(3)
C23 Cr2 2.255(2)
C23 H11 0.9500
C24 Cr2 2.262(2)
C24 H15 0.9500
N1 Cr1 2.1284(18)
Cr1 Cr2 2.6416(5)

loop_
_geom_torsion_atom_site_label_1
_geom_torsion_atom_site_label_2
_geom_torsion_atom_site_label_3
_geom_torsion_atom_site_label_4
_geom_torsion
N1 C3 C4 C9 49.2(2)
Cr2 C3 C4 C9 -56.42(14)
N1 C3 C4 C5 -134.8(2)
Cr2 C3 C4 C5 119.5(2)
N1 C3 C4 Cr2 105.66(15)
C9 C4 C5 C6 0.3(3)
C3 C4 C5 C6 -175.2(2)
Cr2 C4 C5 C6 -87.6(3)
C4 C5 C6 C7 1.3(3)
C5 C6 C7 C8 -0.5(3)
C6 C7 C8 C9 -1.9(3)
C5 C4 C9 C8 -2.6(3)
C3 C4 C9 C8 173.61(18)
Cr2 C4 C9 C8 118.93(18)
C5 C4 C9 Cr1 170.23(16)
C3 C4 C9 Cr1 -13.6(2)
Cr2 C4 C9 Cr1 -68.27(10)
C5 C4 C9 Cr2 -121.50(19)
C3 C4 C9 Cr2 54.68(14)
C7 C8 C9 C4 3.4(3)
C7 C8 C9 Cr1 -167.50(17)
C7 C8 C9 Cr2 87.8(2)
Cr1 C10 C11 C12 111.1(2)
Cr2 C10 C11 C12 -7.8(3)
Cr1 C10 C11 C14 -12.2(3)
Cr2 C10 C11 C14 -131.17(17)
Cr1 C10 C11 C13 -129.86(19)
Cr2 C10 C11 C13 111.18(19)
C19 C15 C16 C17 0.2(3)
Cr1 C15 C16 C17 64.47(16)
C19 C15 C16 Cr1 -64.23(16)
C15 C16 C17 C18 0.2(3)
Cr1 C16 C17 C18 64.59(16)
C15 C16 C17 Cr1 -64.34(16)
C16 C17 C18 C19 -0.6(3)
Cr1 C17 C18 C19 62.34(16)
C16 C17 C18 Cr1 -62.97(16)
C17 C18 C19 C15 0.8(3)
Cr1 C18 C19 C15 62.70(15)
C17 C18 C19 Cr1 -61.92(16)
C16 C15 C19 C18 -0.6(3)
Cr1 C15 C19 C18 -63.72(16)
C16 C15 C19 Cr1 63.10(15)
C24 C20 C21 C22 -0.7(2)
Cr2 C20 C21 C22 -63.53(15)
C24 C20 C21 Cr2 62.83(15)
C20 C21 C22 C23 0.7(2)
Cr2 C21 C22 C23 -63.20(15)
C20 C21 C22 Cr2 63.92(15)
C21 C22 C23 C24 -0.5(2)
Cr2 C22 C23 C24 -63.29(15)
C21 C22 C23 Cr2 62.82(15)
C21 C20 C24 C23 0.4(2)
Cr2 C20 C24 C23 62.53(15)
C21 C20 C24 Cr2 -62.11(15)
C22 C23 C24 C20 0.0(2)
Cr2 C23 C24 C20 -62.79(15)
C22 C23 C24 Cr2 62.82(15)
C4 C3 N1 C1 63.8(2)
Cr2 C3 N1 C1 143.25(15)
C4 C3 N1 C2 -177.61(17)
Cr2 C3 N1 C2 -98.19(16)
C4 C3 N1 Cr1 -55.37(16)
Cr2 C3 N1 Cr1 24.06(13)
C4 C9 Cr1 C10 83.79(15)
C8 C9 Cr1 C10 -105.0(2)
Cr2 C9 Cr1 C10 19.14(8)
C4 C9 Cr1 N1 -14.18(14)
C8 C9 Cr1 N1 157.0(2)
Cr2 C9 Cr1 N1 -78.83(6)
C4 C9 Cr1 C16 -166.06(15)
C8 C9 Cr1 C16 5.1(2)
Cr2 C9 Cr1 C16 129.29(8)
C4 C9 Cr1 C15 -179.77(13)
C8 C9 Cr1 C15 -8.6(3)
Cr2 C9 Cr1 C15 115.58(9)
C4 C9 Cr1 C17 -130.13(15)
C8 C9 Cr1 C17 41.1(2)
Cr2 C9 Cr1 C17 165.22(8)
C4 C9 Cr1 C19 -132.24(17)
C8 C9 Cr1 C19 38.9(3)
Cr2 C9 Cr1 C19 163.10(13)
C4 C9 Cr1 C18 -107.80(15)
C8 C9 Cr1 C18 63.4(2)
Cr2 C9 Cr1 C18 -172.46(7)
C4 C9 Cr1 Cr2 64.65(13)
C8 C9 Cr1 Cr2 -124.2(2)
C11 C10 Cr1 C9 -157.25(19)
Cr2 C10 Cr1 C9 -20.21(9)
C11 C10 Cr1 N1 -73.8(2)
Cr2 C10 Cr1 N1 63.22(8)
C11 C10 Cr1 C16 104.0(2)
Cr2 C10 Cr1 C16 -119.00(8)
C11 C10 Cr1 C15 73.6(2)
Cr2 C10 Cr1 C15 -149.39(8)
C11 C10 Cr1 C17 99.1(2)
Cr2 C10 Cr1 C17 -123.86(12)
C11 C10 Cr1 C19 41.1(2)
Cr2 C10 Cr1 C19 178.11(7)
C11 C10 Cr1 C18 39.0(3)
Cr2 C10 Cr1 C18 176.01(10)
C11 C10 Cr1 Cr2 -137.0(2)
C1 N1 Cr1 C9 -80.59(15)
C2 N1 Cr1 C9 152.91(15)
C3 N1 Cr1 C9 36.23(12)
C1 N1 Cr1 C10 179.92(14)
C2 N1 Cr1 C10 53.43(15)
C3 N1 Cr1 C10 -63.26(13)
C1 N1 Cr1 C16 4.4(2)
C2 N1 Cr1 C16 -122.10(18)
C3 N1 Cr1 C16 121.21(17)
C1 N1 Cr1 C15 78.7(2)
C2 N1 Cr1 C15 -47.8(2)
C3 N1 Cr1 C15 -164.47(14)
C1 N1 Cr1 C17 4.42(17)
C2 N1 Cr1 C17 -122.07(15)
C3 N1 Cr1 C17 121.24(12)
C1 N1 Cr1 C19 70.14(15)
C2 N1 Cr1 C19 -56.35(16)
C3 N1 Cr1 C19 -173.04(12)
C1 N1 Cr1 C18 36.29(15)
C2 N1 Cr1 C18 -90.20(15)
C3 N1 Cr1 C18 153.11(12)
C1 N1 Cr1 Cr2 -135.27(14)
C2 N1 Cr1 Cr2 98.24(14)
C3 N1 Cr1 Cr2 -18.45(10)
C15 C16 Cr1 C9 -161.77(14)
C17 C16 Cr1 C9 81.82(14)
C15 C16 Cr1 C10 -58.88(15)
C17 C16 Cr1 C10 -175.29(13)
C15 C16 Cr1 N1 116.46(18)
C17 C16 Cr1 N1 0.0(2)
C17 C16 Cr1 C15 -116.4(2)
C15 C16 Cr1 C17 116.4(2)
C15 C16 Cr1 C19 37.61(13)
C17 C16 Cr1 C19 -78.80(14)
C15 C16 Cr1 C18 79.07(15)
C17 C16 Cr1 C18 -37.34(13)
C15 C16 Cr1 Cr2 -112.84(12)
C17 C16 Cr1 Cr2 130.75(12)
C16 C15 Cr1 C9 23.56(18)
C19 C15 Cr1 C9 139.69(13)
C16 C15 Cr1 C10 125.82(15)
C19 C15 Cr1 C10 -118.05(14)
C16 C15 Cr1 N1 -129.77(16)
C19 C15 Cr1 N1 -13.7(2)
C19 C15 Cr1 C16 116.1(2)
C16 C15 Cr1 C17 -37.64(14)
C19 C15 Cr1 C17 78.49(15)
C16 C15 Cr1 C19 -116.1(2)
C16 C15 Cr1 C18 -78.98(15)
C19 C15 Cr1 C18 37.14(13)
C16 C15 Cr1 Cr2 95.25(14)
C19 C15 Cr1 Cr2 -148.63(11)
C18 C17 Cr1 C9 144.66(14)
C16 C17 Cr1 C9 -99.41(14)
C18 C17 Cr1 C10 -108.16(18)
C16 C17 Cr1 C10 7.8(2)
C18 C17 Cr1 N1 64.10(15)
C16 C17 Cr1 N1 -179.97(12)
C18 C17 Cr1 C16 -115.9(2)
C18 C17 Cr1 C15 -78.45(14)
C16 C17 Cr1 C15 37.48(13)
C18 C17 Cr1 C19 -36.60(13)
C16 C17 Cr1 C19 79.33(14)
C16 C17 Cr1 C18 115.9(2)
C18 C17 Cr1 Cr2 163.54(11)
C16 C17 Cr1 Cr2 -80.53(16)
C18 C19 Cr1 C9 39.0(2)
C15 C19 Cr1 C9 -77.5(2)
C18 C19 Cr1 C10 -177.71(14)
C15 C19 Cr1 C10 65.77(15)
C18 C19 Cr1 N1 -71.47(15)
C15 C19 Cr1 N1 172.01(13)
C18 C19 Cr1 C16 78.80(15)
C15 C19 Cr1 C16 -37.72(14)
C18 C19 Cr1 C15 116.5(2)
C18 C19 Cr1 C17 36.57(14)
C15 C19 Cr1 C17 -79.96(15)
C15 C19 Cr1 C18 -116.5(2)
C18 C19 Cr1 Cr2 -174.31(12)
C15 C19 Cr1 Cr2 69.2(2)
C17 C18 Cr1 C9 -40.68(16)
C19 C18 Cr1 C9 -158.50(14)
C17 C18 Cr1 C10 121.29(16)
C19 C18 Cr1 C10 3.5(2)
C17 C18 Cr1 N1 -125.14(14)
C19 C18 Cr1 N1 117.04(14)
C17 C18 Cr1 C16 38.10(14)
C19 C18 Cr1 C16 -79.72(15)
C17 C18 Cr1 C15 80.24(15)
C19 C18 Cr1 C15 -37.58(13)
C19 C18 Cr1 C17 -117.8(2)
C17 C18 Cr1 C19 117.8(2)
C17 C18 Cr1 Cr2 -75.3(4)
C19 C18 Cr1 Cr2 166.9(3)
C11 C10 Cr2 C3 90.72(18)
Cr1 C10 Cr2 C3 -48.88(9)
C11 C10 Cr2 C9 158.04(18)
Cr1 C10 Cr2 C9 18.44(8)
C11 C10 Cr2 C4 128.37(17)
Cr1 C10 Cr2 C4 -11.24(11)
C11 C10 Cr2 C21 -95.3(2)
Cr1 C10 Cr2 C21 125.14(12)
C11 C10 Cr2 C22 -34.0(3)
Cr1 C10 Cr2 C22 -173.64(12)
C11 C10 Cr2 C23 -28.5(2)
Cr1 C10 Cr2 C23 -168.14(7)
C11 C10 Cr2 C20 -91.79(19)
Cr1 C10 Cr2 C20 128.60(9)
C11 C10 Cr2 C24 -58.89(18)
Cr1 C10 Cr2 C24 161.50(8)
C11 C10 Cr2 Cr1 139.6(2)
C4 C3 Cr2 C10 123.64(12)
N1 C3 Cr2 C10 17.32(16)
C4 C3 Cr2 C9 33.58(11)
N1 C3 Cr2 C9 -72.74(14)
N1 C3 Cr2 C4 -106.32(18)
C4 C3 Cr2 C21 -52.00(14)
N1 C3 Cr2 C21 -158.32(13)
C4 C3 Cr2 C22 -85.00(13)
N1 C3 Cr2 C22 168.68(14)
C4 C3 Cr2 C23 -120.06(12)
N1 C3 Cr2 C23 133.62(14)
C4 C3 Cr2 C20 -50.7(3)
N1 C3 Cr2 C20 -157.0(2)
C4 C3 Cr2 C24 -130.33(16)
N1 C3 Cr2 C24 123.35(16)
C4 C3 Cr2 Cr1 86.03(11)
N1 C3 Cr2 Cr1 -20.29(11)
C4 C9 Cr2 C10 -136.18(12)
C8 C9 Cr2 C10 114.44(18)
Cr1 C9 Cr2 C10 -18.71(8)
C4 C9 Cr2 C3 -34.57(11)
C8 C9 Cr2 C3 -143.9(2)
Cr1 C9 Cr2 C3 82.90(8)
C8 C9 Cr2 C4 -109.4(2)
Cr1 C9 Cr2 C4 117.47(13)
C4 C9 Cr2 C21 82.43(12)
C8 C9 Cr2 C21 -26.95(19)
Cr1 C9 Cr2 C21 -160.10(8)
C4 C9 Cr2 C22 51.79(14)
C8 C9 Cr2 C22 -57.6(2)
Cr1 C9 Cr2 C22 169.27(8)
C4 C9 Cr2 C23 59.2(2)
C8 C9 Cr2 C23 -50.2(3)
Cr1 C9 Cr2 C23 176.64(17)
C4 C9 Cr2 C20 118.27(12)
C8 C9 Cr2 C20 8.9(2)
Cr1 C9 Cr2 C20 -124.26(7)
C4 C9 Cr2 C24 131.40(14)
C8 C9 Cr2 C24 22.0(3)
Cr1 C9 Cr2 C24 -111.13(12)
C4 C9 Cr2 Cr1 -117.47(13)
C8 C9 Cr2 Cr1 133.2(2)
C9 C4 Cr2 C10 53.34(15)
C5 C4 Cr2 C10 168.71(18)
C3 C4 Cr2 C10 -70.88(14)
C9 C4 Cr2 C3 124.22(16)
C5 C4 Cr2 C3 -120.4(2)
C5 C4 Cr2 C9 115.4(2)
C3 C4 Cr2 C9 -124.22(16)
C9 C4 Cr2 C21 -100.15(13)
C5 C4 Cr2 C21 15.2(2)
C3 C4 Cr2 C21 135.63(12)
C9 C4 Cr2 C22 -136.73(12)
C5 C4 Cr2 C22 -21.4(2)
C3 C4 Cr2 C22 99.05(12)
C9 C4 Cr2 C23 -154.10(12)
C5 C4 Cr2 C23 -38.7(2)
C3 C4 Cr2 C23 81.67(14)
C9 C4 Cr2 C20 -79.10(14)
C5 C4 Cr2 C20 36.3(2)
C3 C4 Cr2 C20 156.67(12)
C9 C4 Cr2 C24 -111.56(18)
C5 C4 Cr2 C24 3.8(3)
C3 C4 Cr2 C24 124.22(17)
C9 C4 Cr2 Cr1 44.38(10)
C5 C4 Cr2 Cr1 159.7(2)
C3 C4 Cr2 Cr1 -79.84(10)
C22 C21 Cr2 C10 121.98(16)
C20 C21 Cr2 C10 5.7(2)
C22 C21 Cr2 C3 -64.60(16)
C20 C21 Cr2 C3 179.07(16)
C22 C21 Cr2 C9 -131.96(14)
C20 C21 Cr2 C9 111.71(16)
C22 C21 Cr2 C4 -94.40(14)
C20 C21 Cr2 C4 149.27(17)
C20 C21 Cr2 C22 -116.3(2)
C22 C21 Cr2 C23 37.36(14)
C20 C21 Cr2 C23 -78.97(17)
C22 C21 Cr2 C20 116.3(2)
C22 C21 Cr2 C24 79.29(15)
C20 C21 Cr2 C24 -37.04(16)
C22 C21 Cr2 Cr1 -155.95(11)
C20 C21 Cr2 Cr1 87.72(18)
C21 C22 Cr2 C10 -108.18(19)
C23 C22 Cr2 C10 8.8(2)
C21 C22 Cr2 C3 125.92(14)
C23 C22 Cr2 C3 -117.13(15)
C21 C22 Cr2 C9 57.97(16)
C23 C22 Cr2 C9 174.93(13)
C21 C22 Cr2 C4 86.91(14)
C23 C22 Cr2 C4 -156.13(14)
C23 C22 Cr2 C21 117.0(2)
C21 C22 Cr2 C23 -117.0(2)
C21 C22 Cr2 C20 -37.80(14)
C23 C22 Cr2 C20 79.15(16)
C21 C22 Cr2 C24 -79.43(15)
C23 C22 Cr2 C24 37.52(14)
C21 C22 Cr2 Cr1 91.0(3)
C23 C22 Cr2 Cr1 -152.0(2)
C22 C23 Cr2 C10 -174.68(14)
C24 C23 Cr2 C10 -58.14(15)
C22 C23 Cr2 C3 72.53(16)
C24 C23 Cr2 C3 -170.93(13)
C22 C23 Cr2 C9 -10.8(3)
C24 C23 Cr2 C9 105.7(2)
C22 C23 Cr2 C4 30.01(18)
C24 C23 Cr2 C4 146.55(13)
C22 C23 Cr2 C21 -37.41(14)
C24 C23 Cr2 C21 79.13(14)
C24 C23 Cr2 C22 116.5(2)
C22 C23 Cr2 C20 -79.66(15)
C24 C23 Cr2 C20 36.88(13)
C22 C23 Cr2 C24 -116.5(2)
C22 C23 Cr2 Cr1 163.08(13)
C24 C23 Cr2 Cr1 -80.4(2)
C24 C20 Cr2 C10 66.78(16)
C21 C20 Cr2 C10 -176.25(16)
C24 C20 Cr2 C3 -118.9(2)
C21 C20 Cr2 C3 -1.9(3)
C24 C20 Cr2 C9 166.64(13)
C21 C20 Cr2 C9 -76.39(17)
C24 C20 Cr2 C4 -153.86(13)
C21 C20 Cr2 C4 -36.89(19)
C24 C20 Cr2 C21 -117.0(2)
C24 C20 Cr2 C22 -79.27(16)
C21 C20 Cr2 C22 37.70(15)
C24 C20 Cr2 C23 -37.18(14)
C21 C20 Cr2 C23 79.80(17)
C21 C20 Cr2 C24 117.0(2)
C24 C20 Cr2 Cr1 115.27(14)
C21 C20 Cr2 Cr1 -127.75(14)
C20 C24 Cr2 C10 -116.35(15)
C23 C24 Cr2 C10 126.22(15)
C20 C24 Cr2 C3 133.50(17)
C23 C24 Cr2 C3 16.1(2)
C20 C24 Cr2 C9 -21.4(2)
C23 C24 Cr2 C9 -138.84(15)
C20 C24 Cr2 C4 50.7(2)
C23 C24 Cr2 C4 -66.7(2)
C20 C24 Cr2 C21 37.61(14)
C23 C24 Cr2 C21 -79.82(15)
C20 C24 Cr2 C22 79.79(15)
C23 C24 Cr2 C22 -37.64(14)
C20 C24 Cr2 C23 117.4(2)
C23 C24 Cr2 C20 -117.4(2)
C20 C24 Cr2 Cr1 -96.85(14)
C23 C24 Cr2 Cr1 145.72(11)
C9 Cr1 Cr2 C10 155.15(11)
N1 Cr1 Cr2 C10 -114.88(10)
C16 Cr1 Cr2 C10 86.71(11)
C15 Cr1 Cr2 C10 41.54(11)
C17 Cr1 Cr2 C10 131.53(13)
C19 Cr1 Cr2 C10 -4.29(16)
C18 Cr1 Cr2 C10 -166.2(4)
C9 Cr1 Cr2 C3 -76.43(10)
C10 Cr1 Cr2 C3 128.42(11)
N1 Cr1 Cr2 C3 13.54(8)
C16 Cr1 Cr2 C3 -144.87(10)
C15 Cr1 Cr2 C3 169.96(10)
C17 Cr1 Cr2 C3 -100.05(12)
C19 Cr1 Cr2 C3 124.13(15)
C18 Cr1 Cr2 C3 -37.8(4)
C10 Cr1 Cr2 C9 -155.15(11)
N1 Cr1 Cr2 C9 89.97(9)
C16 Cr1 Cr2 C9 -68.44(11)
C15 Cr1 Cr2 C9 -113.60(11)
C17 Cr1 Cr2 C9 -23.61(12)
C19 Cr1 Cr2 C9 -159.43(16)
C18 Cr1 Cr2 C9 38.6(4)
C9 Cr1 Cr2 C4 -35.00(9)
C10 Cr1 Cr2 C4 169.85(10)
N1 Cr1 Cr2 C4 54.97(7)
C16 Cr1 Cr2 C4 -103.44(9)
C15 Cr1 Cr2 C4 -148.61(10)
C17 Cr1 Cr2 C4 -58.62(12)
C19 Cr1 Cr2 C4 165.56(15)
C18 Cr1 Cr2 C4 3.6(4)
C9 Cr1 Cr2 C21 32.58(12)
C10 Cr1 Cr2 C21 -122.56(13)
N1 Cr1 Cr2 C21 122.55(11)
C16 Cr1 Cr2 C21 -35.86(12)
C15 Cr1 Cr2 C21 -81.02(12)
C17 Cr1 Cr2 C21 8.97(14)
C19 Cr1 Cr2 C21 -126.85(17)
C18 Cr1 Cr2 C21 71.2(4)
C9 Cr1 Cr2 C22 -39.3(3)
C10 Cr1 Cr2 C22 165.5(3)
N1 Cr1 Cr2 C22 50.6(3)
C16 Cr1 Cr2 C22 -107.8(3)
C15 Cr1 Cr2 C22 -152.9(3)
C17 Cr1 Cr2 C22 -63.0(3)
C19 Cr1 Cr2 C22 161.2(3)
C18 Cr1 Cr2 C22 -0.7(5)
C9 Cr1 Cr2 C23 -176.65(17)
C10 Cr1 Cr2 C23 28.20(17)
N1 Cr1 Cr2 C23 -86.68(16)
C16 Cr1 Cr2 C23 114.91(16)
C15 Cr1 Cr2 C23 69.74(17)
C17 Cr1 Cr2 C23 159.73(18)
C19 Cr1 Cr2 C23 23.9(2)
C18 Cr1 Cr2 C23 -138.0(4)
C9 Cr1 Cr2 C20 81.48(11)
C10 Cr1 Cr2 C20 -73.67(11)
N1 Cr1 Cr2 C20 171.45(10)
C16 Cr1 Cr2 C20 13.04(11)
C15 Cr1 Cr2 C20 -32.13(11)
C17 Cr1 Cr2 C20 57.86(13)
C19 Cr1 Cr2 C20 -77.96(16)
C18 Cr1 Cr2 C20 120.1(4)
C9 Cr1 Cr2 C24 129.12(11)
C10 Cr1 Cr2 C24 -26.02(12)
N1 Cr1 Cr2 C24 -140.91(10)
C16 Cr1 Cr2 C24 60.68(11)
C15 Cr1 Cr2 C24 15.52(12)
C17 Cr1 Cr2 C24 105.51(13)
C19 Cr1 Cr2 C24 -30.31(17)
C18 Cr1 Cr2 C24 167.8(4)
